data_7013380
loop_
_publ_author_name
'Kujime, Masato'
'Hikichi, Shiro'
'Akita, Munetaka'

_publ_section_title
;
 Interaction of hydroperoxopalladium complexes, (TpR)(py)Pd?OOH, with
 hydroxo-nickel and -cobalt complexes, [(&#xFFFD;-OH)(MTpR?)]2 (M = Ni,
 Co), leading to oxidative dehydrogenation of the saturated hydrocarbyl
 moiety in the ancillary ligand (TpiPr2)Electronic supplementary
 information (ESI) available: Fig. 4: 1H NMR monitoring of the reaction
 of 2iPr2 and 4iPr2(Ni) at ?20 &#xFFFD;C. See
 http://www.rsc.org/suppdata/dt/b3/b307262m/
;
_journal_issue 18
_journal_name_full 'Dalton Transactions'
_journal_page_first 3506
_journal_paper_doi 10.1039/b307262m
_journal_year 2003
_chemical_formula_moiety 'C62 H106 B2 Co N16 O3 Pd '
_chemical_formula_sum 'C62 H106 B2 Co N16 O3 Pd'
_chemical_formula_weight 1310.58
_space_group_IT_number 14
_symmetry_cell_setting monoclinic
_symmetry_Int_Tables_number 14
_symmetry_space_group_name_Hall '-P 2ybc'
_symmetry_space_group_name_H-M 'P 1 21/c 1'
_cell_angle_alpha 90
_cell_angle_beta 104.604(3)
_cell_angle_gamma 90
_cell_formula_units_Z 4
_cell_length_a 15.840(1)
_cell_length_b 23.393(2)
_cell_length_c 20.111(1)
_cell_measurement_reflns_used 35401
_cell_measurement_temperature 213.2
_cell_measurement_theta_max 27.5
_cell_measurement_theta_min 0.9
_cell_volume 7211.3(9)
_computing_cell_refinement PROCESS-AUTO
_computing_data_collection PROCESS-AUTO
_computing_data_reduction 'teXsan Ver. 1.11'
_computing_publication_material 'teXsan Ver. 1.11'
_computing_structure_refinement SHELXL97
_computing_structure_solution MITHRIL90
_diffrn_detector_area_resol_mean 10.00
_diffrn_measurement_device_type 'Rigaku RAXIS-IV Imaging Plate'
_diffrn_measurement_method \w
_diffrn_radiation_type 'Mo K\a'
_diffrn_radiation_wavelength 0.7107
_diffrn_reflns_av_R_equivalents 0.000
_diffrn_reflns_limit_h_max 20
_diffrn_reflns_limit_h_min 0
_diffrn_reflns_limit_k_max 30
_diffrn_reflns_limit_k_min 0
_diffrn_reflns_limit_l_max 25
_diffrn_reflns_limit_l_min -25
_diffrn_reflns_number 38840
_diffrn_reflns_theta_max 27.48
_exptl_absorpt_coefficient_mu 0.531
_exptl_absorpt_correction_T_max 0.948
_exptl_absorpt_correction_T_min 0.803
_exptl_absorpt_correction_type multi-scan
_exptl_absorpt_process_details '(Higashi, 1995)'
_exptl_crystal_colour unknown
_exptl_crystal_density_diffrn 1.207
_exptl_crystal_density_method 'not measured'
_exptl_crystal_description unknown
_exptl_crystal_size_max 0.100
_exptl_crystal_size_mid 0.100
_exptl_crystal_size_min 0.100
_refine_diff_density_max 0.59
_refine_diff_density_min -1.14
_refine_ls_extinction_coef 0.0000
_refine_ls_extinction_expression Fc^*^=kFc[1+0.001xFc^2^\l^3^/sin(2\q)]^-1/4^
_refine_ls_extinction_method SHELXL
_refine_ls_goodness_of_fit_ref 0.921
_refine_ls_hydrogen_treatment noref
_refine_ls_number_parameters 733
_refine_ls_number_reflns 6077
_refine_ls_R_factor_gt 0.0846
_refine_ls_shift/su_max 0.0350
_refine_ls_structure_factor_coef Fsqd
_refine_ls_weighting_details 'w = 1/[\s^2^(Fo^2^) + (0.1000P)^2^+0.0000P] where P=(Fo^2^+2Fc^2^)/3'
_refine_ls_weighting_scheme calc
_refine_ls_wR_factor_ref 0.2218
_reflns_number_gt 6077
_reflns_number_total 15107
_reflns_threshold_expression >2.0sigma(I)
_cod_data_source_file b307262m.txt
_cod_data_source_block compound_5a(Co)
_cod_original_cell_volume 7211.6(8)
_cod_original_formula_sum 'C62 H106 B2 Co N16 O3 Pd '
_cod_database_code 7013380

loop_
_symmetry_equiv_pos_as_xyz
x,y,z
-x,1/2+y,1/2-z
-x,-y,-z
x,1/2-y,1/2+z

loop_
_atom_site_label
_atom_site_type_symbol
_atom_site_fract_x
_atom_site_fract_y
_atom_site_fract_z
_atom_site_U_iso_or_equiv
_atom_site_adp_type
_atom_site_occupancy
_atom_site_calc_flag
_atom_site_refinement_flags
_atom_site_disorder_assembly
_atom_site_disorder_group
Pd(1) Pd 0.18129(3) 0.20090(3) 0.03708(3) 0.0471(2) Uani 1.00 d . . .
Co(1) Co 0.32688(6) 0.17107(4) 0.16811(5) 0.0466(3) Uani 1.00 d . . .
O(1) O 0.2882(3) 0.2359(2) 0.1006(2) 0.053(1) Uani 1.00 d . . .
O(2) O 0.2249(3) 0.1338(2) 0.0986(3) 0.060(1) Uani 1.00 d . . .
O(3) O 0.2011(8) 0.3527(7) 0.1007(7) 0.259(7) Uani 1.00 d . . .
N(11) N 0.3173(4) 0.1095(3) 0.2410(3) 0.048(1) Uani 1.00 d . . .
N(12) N 0.3942(3) 0.0901(2) 0.2842(3) 0.042(1) Uani 1.00 d . . .
N(21) N 0.4095(4) 0.2155(3) 0.2510(3) 0.047(1) Uani 1.00 d . . .
N(22) N 0.4753(4) 0.1831(2) 0.2936(3) 0.046(1) Uani 1.00 d . . .
N(31) N 0.4348(4) 0.1285(3) 0.1528(3) 0.051(2) Uani 1.00 d . . .
N(32) N 0.4972(3) 0.1101(3) 0.2089(3) 0.045(1) Uani 1.00 d . . .
N(41) N 0.0788(3) 0.1600(3) -0.0209(3) 0.048(1) Uani 1.00 d . . .
N(42) N 0.0007(4) 0.1882(2) -0.0454(3) 0.047(1) Uani 1.00 d . . .
N(51) N 0.1444(3) 0.2704(3) -0.0220(3) 0.051(2) Uani 1.00 d . . .
N(52) N 0.0598(3) 0.2879(3) -0.0380(3) 0.050(2) Uani 1.00 d . . .
N(61) N 0.0570(4) 0.2879(3) 0.1002(3) 0.065(2) Uani 1.00 d . . .
N(62) N -0.0034(4) 0.2532(3) 0.0580(3) 0.053(2) Uani 1.00 d . . .
N(71) N 0.6402(8) 0.0825(6) 0.9503(7) 0.16383(6) Uiso 1.00 d . . .
N(72) N 0.8636(7) 0.0177(6) 0.5968(6) 0.14166(5) Uiso 1.00 d . . .
N(73) N 0.6594(7) 0.1617(5) 0.6620(6) 0.13705(5) Uiso 1.00 d . . .
C(11) C 0.2533(4) 0.0774(4) 0.2569(4) 0.052(2) Uani 1.00 d . . .
C(12) C 0.2877(5) 0.0384(3) 0.3075(4) 0.058(2) Uani 1.00 d . . .
C(13) C 0.3760(5) 0.0469(3) 0.3239(4) 0.048(2) Uani 1.00 d . . .
C(14) C 0.1595(5) 0.0897(4) 0.2256(4) 0.068(2) Uani 1.00 d . . .
C(15) C 0.1277(6) 0.1433(4) 0.2133(5) 0.076(3) Uani 1.00 d . . .
C(16) C 0.1032(6) 0.0379(4) 0.2161(5) 0.097(3) Uani 1.00 d . . .
C(17) C 0.4430(5) 0.0157(4) 0.3772(4) 0.061(2) Uani 1.00 d . . .
C(18) C 0.4899(6) -0.0271(4) 0.3437(5) 0.083(3) Uani 1.00 d . . .
C(19) C 0.4034(6) -0.0170(4) 0.4273(4) 0.085(3) Uani 1.00 d . . .
C(21) C 0.4218(5) 0.2705(4) 0.2740(4) 0.056(2) Uani 1.00 d . . .
C(22) C 0.4954(5) 0.2730(4) 0.3305(4) 0.060(2) Uani 1.00 d . . .
C(23) C 0.5283(4) 0.2179(3) 0.3409(4) 0.049(2) Uani 1.00 d . . .
C(24) C 0.3612(6) 0.3173(3) 0.2421(4) 0.060(2) Uani 1.00 d . . .
C(25) C 0.3352(6) 0.3541(4) 0.2954(5) 0.087(3) Uani 1.00 d . . .
C(26) C 0.4029(6) 0.3544(5) 0.1969(5) 0.102(3) Uani 1.00 d . . .
C(27) C 0.6024(4) 0.1958(4) 0.3961(4) 0.058(2) Uani 1.00 d . . .
C(28) C 0.6758(6) 0.2394(4) 0.4141(6) 0.108(4) Uani 1.00 d . . .
C(29) C 0.5739(5) 0.1786(4) 0.4602(4) 0.086(3) Uani 1.00 d . . .
C(31) C 0.4626(5) 0.1157(3) 0.0975(4) 0.058(2) Uani 1.00 d . . .
C(32) C 0.5440(5) 0.0896(3) 0.1176(4) 0.062(2) Uani 1.00 d . . .
C(33) C 0.5663(5) 0.0869(3) 0.1892(4) 0.052(2) Uani 1.00 d . . .
C(34) C 0.4109(6) 0.1289(4) 0.0258(4) 0.068(2) Uani 1.00 d . . .
C(35) C 0.3979(7) 0.0759(4) -0.0207(5) 0.101(3) Uani 1.00 d . . .
C(36) C 0.4527(6) 0.1775(4) -0.0040(4) 0.082(3) Uani 1.00 d . . .
C(37) C 0.6466(5) 0.0660(4) 0.2379(4) 0.063(2) Uani 1.00 d . . .
C(38) C 0.6892(8) 0.0186(5) 0.2086(6) 0.141(5) Uani 1.00 d . . .
C(39) C 0.7088(7) 0.1156(5) 0.2615(6) 0.120(4) Uani 1.00 d . . .
C(41) C 0.0723(4) 0.1092(3) -0.0525(4) 0.047(2) Uani 1.00 d . . .
C(42) C -0.0126(5) 0.1040(3) -0.0971(4) 0.055(2) Uani 1.00 d . . .
C(43) C -0.0536(4) 0.1546(3) -0.0920(3) 0.045(2) Uani 1.00 d . . .
C(44) C 0.1451(5) 0.0654(3) -0.0375(4) 0.053(2) Uani 1.00 d . . .
C(45) C 0.1241(6) 0.0175(4) 0.0085(5) 0.087(3) Uani 1.00 d . . .
C(46) C 0.1592(6) 0.0390(5) -0.1028(5) 0.101(3) Uani 1.00 d . . .
C(47) C -0.1433(4) 0.1727(3) -0.1308(4) 0.054(2) Uani 1.00 d . . .
C(48) C -0.1424(5) 0.2116(4) -0.1918(4) 0.073(3) Uani 1.00 d . . .
C(49) C -0.2014(5) 0.1209(4) -0.1550(5) 0.084(3) Uani 1.00 d . . .
C(51) C 0.1894(4) 0.3084(3) -0.0498(3) 0.048(2) Uani 1.00 d . . .
C(52) C 0.1344(5) 0.3508(3) -0.0838(4) 0.061(2) Uani 1.00 d . . .
C(53) C 0.0531(5) 0.3367(4) -0.0756(4) 0.062(2) Uani 1.00 d . . .
C(54) C 0.2864(4) 0.3027(4) -0.0433(4) 0.056(2) Uani 1.00 d . . .
C(55) C 0.3360(6) 0.3526(4) -0.0048(5) 0.090(3) Uani 1.00 d . . .
C(56) C 0.3040(5) 0.2972(4) -0.1129(4) 0.068(2) Uani 1.00 d . . .
C(57) C -0.0294(6) 0.3689(4) -0.0998(7) 0.104(4) Uani 1.00 d . . .
C(58) C -0.042(1) 0.4084(7) -0.0459(9) 0.23(1) Uani 1.00 d . . .
C(59) C -0.0337(6) 0.4017(5) -0.1643(7) 0.135(5) Uani 1.00 d . . .
C(61) C 0.0377(5) 0.2861(4) 0.1621(4) 0.069(2) Uani 1.00 d . . .
C(62) C -0.0345(5) 0.2523(4) 0.1596(4) 0.060(2) Uani 1.00 d . . .
C(63) C -0.0603(4) 0.2317(3) 0.0930(4) 0.050(2) Uani 1.00 d . . .
C(64) C 0.0932(6) 0.3225(5) 0.2197(5) 0.094(4) Uani 1.00 d . . .
C(65) C 0.0527(9) 0.3839(5) 0.2162(5) 0.129(5) Uani 1.00 d . . .
C(66) C 0.0991(6) 0.2952(5) 0.2915(5) 0.095(3) Uani 1.00 d . . .
C(67) C -0.1342(5) 0.1922(4) 0.0619(4) 0.058(2) Uani 1.00 d . . .
C(68) C -0.2114(5) 0.2021(4) 0.0929(4) 0.078(3) Uani 1.00 d . . .
C(69) C -0.1052(6) 0.1291(4) 0.0699(5) 0.081(3) Uani 1.00 d . . .
C(71) C 0.6302(7) 0.0530(5) 0.9026(6) 0.10585(5) Uiso 1.00 d . . .
C(72) C 0.6324(7) 0.0106(5) 0.8526(6) 0.10879(5) Uiso 1.00 d . . .
C(73) C 0.8461(8) 0.0648(6) 0.5921(6) 0.11701(5) Uiso 1.00 d . . .
C(74) C 0.8244(9) 0.1247(7) 0.5820(7) 0.14153(6) Uiso 1.00 d . . .
C(75) C 0.6249(7) 0.2029(5) 0.6663(5) 0.08927(4) Uiso 1.00 d . . .
C(76) C 0.5789(7) 0.2545(5) 0.6698(6) 0.10695(4) Uiso 1.00 d . . .
N(74) N 0.145(2) 0.438(1) 0.062(1) 0.1930(1) Uiso 0.50 d P . .
N(75) N 0.276(2) 0.576(2) 0.070(2) 0.2103(2) Uiso 0.50 d P . .
C(77) C 0.230(1) 0.4745(7) 0.0835(8) 0.15281(7) Uiso 1.00 d . . .
C(78) C 0.274(1) 0.5190(9) 0.0785(9) 0.17974(8) Uiso 1.00 d . . .
B(1) B 0.4813(5) 0.1186(4) 0.2814(4) 0.047(2) Uani 1.00 d . . .
B(2) B -0.0117(6) 0.2508(4) -0.0217(4) 0.054(2) Uani 1.00 d . . .
H(1) H 0.5295 0.1019 0.3163 0.0584 Uiso 1.00 calc . . .
H(2) H -0.0699 0.2653 -0.0457 0.0645 Uiso 1.00 calc . . .
H(12) H 0.2551 0.0113 0.3267 0.0723 Uiso 1.00 calc . . .
H(15A) H 0.1650 0.1745 0.2244 0.0927 Uiso 1.00 calc . . .
H(15B) H 0.0686 0.1490 0.1936 0.0927 Uiso 1.00 calc . . .
H(16A) H 0.0439 0.0486 0.1955 0.0971 Uiso 1.00 calc . . .
H(16B) H 0.1070 0.0204 0.2599 0.0971 Uiso 1.00 calc . . .
H(16C) H 0.1226 0.0113 0.1867 0.0971 Uiso 1.00 calc . . .
H(17) H 0.4874 0.0427 0.4016 0.0781 Uiso 1.00 calc . . .
H(18A) H 0.4488 -0.0542 0.3182 0.0835 Uiso 1.00 calc . . .
H(18B) H 0.5330 -0.0467 0.3783 0.0835 Uiso 1.00 calc . . .
H(18C) H 0.5179 -0.0076 0.3130 0.0835 Uiso 1.00 calc . . .
H(19A) H 0.3754 0.0093 0.4515 0.0847 Uiso 1.00 calc . . .
H(19B) H 0.4486 -0.0371 0.4596 0.0847 Uiso 1.00 calc . . .
H(19C) H 0.3613 -0.0439 0.4025 0.0847 Uiso 1.00 calc . . .
H(22) H 0.5191 0.3072 0.3565 0.0704 Uiso 1.00 calc . . .
H(24) H 0.3084 0.3005 0.2126 0.0739 Uiso 1.00 calc . . .
H(25A) H 0.3850 0.3752 0.3207 0.0875 Uiso 1.00 calc . . .
H(25B) H 0.3136 0.3303 0.3263 0.0875 Uiso 1.00 calc . . .
H(25C) H 0.2903 0.3803 0.2730 0.0875 Uiso 1.00 calc . . .
H(26A) H 0.4525 0.3739 0.2251 0.1020 Uiso 1.00 calc . . .
H(26B) H 0.3612 0.3820 0.1731 0.1020 Uiso 1.00 calc . . .
H(26C) H 0.4213 0.3308 0.1641 0.1020 Uiso 1.00 calc . . .
H(27) H 0.6251 0.1617 0.3791 0.0727 Uiso 1.00 calc . . .
H(28A) H 0.7254 0.2227 0.4457 0.1076 Uiso 1.00 calc . . .
H(28B) H 0.6566 0.2722 0.4349 0.1076 Uiso 1.00 calc . . .
H(28C) H 0.6917 0.2508 0.3730 0.1076 Uiso 1.00 calc . . .
H(29A) H 0.5616 0.2122 0.4834 0.0859 Uiso 1.00 calc . . .
H(29B) H 0.6198 0.1573 0.4903 0.0859 Uiso 1.00 calc . . .
H(29C) H 0.5224 0.1553 0.4472 0.0859 Uiso 1.00 calc . . .
H(32) H 0.5802 0.0758 0.0883 0.0761 Uiso 1.00 calc . . .
H(34) H 0.3520 0.1414 0.0278 0.0818 Uiso 1.00 calc . . .
H(35A) H 0.3740 0.0454 0.0007 0.1012 Uiso 1.00 calc . . .
H(35B) H 0.4531 0.0643 -0.0278 0.1012 Uiso 1.00 calc . . .
H(35C) H 0.3586 0.0850 -0.0641 0.1012 Uiso 1.00 calc . . .
H(36A) H 0.5087 0.1656 -0.0092 0.0821 Uiso 1.00 calc . . .
H(36B) H 0.4597 0.2098 0.0262 0.0821 Uiso 1.00 calc . . .
H(36C) H 0.4160 0.1879 -0.0481 0.0821 Uiso 1.00 calc . . .
H(37) H 0.6303 0.0505 0.2787 0.0789 Uiso 1.00 calc . . .
H(38A) H 0.6479 -0.0116 0.1933 0.1414 Uiso 1.00 calc . . .
H(38B) H 0.7379 0.0042 0.2433 0.1414 Uiso 1.00 calc . . .
H(38C) H 0.7093 0.0327 0.1705 0.1414 Uiso 1.00 calc . . .
H(39A) H 0.7577 0.1028 0.2971 0.1202 Uiso 1.00 calc . . .
H(39B) H 0.6790 0.1456 0.2789 0.1202 Uiso 1.00 calc . . .
H(39C) H 0.7290 0.1297 0.2234 0.1202 Uiso 1.00 calc . . .
H(42) H -0.0368 0.0714 -0.1254 0.0646 Uiso 1.00 calc . . .
H(44) H 0.1993 0.0849 -0.0125 0.0677 Uiso 1.00 calc . . .
H(45A) H 0.1096 0.0341 0.0479 0.0865 Uiso 1.00 calc . . .
H(45B) H 0.1741 -0.0069 0.0234 0.0865 Uiso 1.00 calc . . .
H(45C) H 0.0756 -0.0045 -0.0171 0.0865 Uiso 1.00 calc . . .
H(46A) H 0.1066 0.0203 -0.1273 0.1014 Uiso 1.00 calc . . .
H(46B) H 0.2057 0.0116 -0.0912 0.1014 Uiso 1.00 calc . . .
H(46C) H 0.1741 0.0684 -0.1311 0.1014 Uiso 1.00 calc . . .
H(47) H -0.1692 0.1942 -0.1002 0.0674 Uiso 1.00 calc . . .
H(48A) H -0.1094 0.2454 -0.1757 0.0732 Uiso 1.00 calc . . .
H(48B) H -0.2012 0.2220 -0.2148 0.0732 Uiso 1.00 calc . . .
H(48C) H -0.1162 0.1917 -0.2233 0.0732 Uiso 1.00 calc . . .
H(49A) H -0.2594 0.1335 -0.1767 0.0842 Uiso 1.00 calc . . .
H(49B) H -0.2025 0.0973 -0.1162 0.0842 Uiso 1.00 calc . . .
H(49C) H -0.1786 0.0994 -0.1872 0.0842 Uiso 1.00 calc . . .
H(52) H 0.1508 0.3836 -0.1077 0.0710 Uiso 1.00 calc . . .
H(54) H 0.3067 0.2680 -0.0172 0.0653 Uiso 1.00 calc . . .
H(55A) H 0.3975 0.3463 0.0019 0.0904 Uiso 1.00 calc . . .
H(55B) H 0.3227 0.3562 0.0390 0.0904 Uiso 1.00 calc . . .
H(55C) H 0.3194 0.3870 -0.0309 0.0904 Uiso 1.00 calc . . .
H(56A) H 0.2752 0.2637 -0.1354 0.0680 Uiso 1.00 calc . . .
H(56B) H 0.3657 0.2939 -0.1080 0.0680 Uiso 1.00 calc . . .
H(56C) H 0.2822 0.3304 -0.1399 0.0680 Uiso 1.00 calc . . .
H(57) H -0.0785 0.3428 -0.1117 0.1175 Uiso 1.00 calc . . .
H(58A) H -0.0027 0.4402 -0.0425 0.2273 Uiso 1.00 calc . . .
H(58B) H -0.0302 0.3887 -0.0027 0.2273 Uiso 1.00 calc . . .
H(58C) H -0.1010 0.4220 -0.0575 0.2273 Uiso 1.00 calc . . .
H(59A) H 0.0038 0.4344 -0.1541 0.1348 Uiso 1.00 calc . . .
H(59B) H -0.0926 0.4140 -0.1837 0.1348 Uiso 1.00 calc . . .
H(59C) H -0.0151 0.3777 -0.1966 0.1348 Uiso 1.00 calc . . .
H(62) H -0.0619 0.2459 0.1975 0.0693 Uiso 1.00 calc . . .
H(64) H 0.1519 0.3270 0.2127 0.1163 Uiso 1.00 calc . . .
H(65A) H 0.0897 0.4079 0.2501 0.1292 Uiso 1.00 calc . . .
H(65B) H -0.0040 0.3817 0.2250 0.1292 Uiso 1.00 calc . . .
H(65C) H 0.0476 0.3998 0.1714 0.1292 Uiso 1.00 calc . . .
H(66A) H 0.0419 0.2933 0.2994 0.0950 Uiso 1.00 calc . . .
H(66B) H 0.1362 0.3181 0.3266 0.0950 Uiso 1.00 calc . . .
H(66C) H 0.1228 0.2573 0.2927 0.0950 Uiso 1.00 calc . . .
H(67) H -0.1547 0.2004 0.0123 0.0721 Uiso 1.00 calc . . .
H(68A) H -0.2261 0.2420 0.0903 0.0783 Uiso 1.00 calc . . .
H(68B) H -0.1961 0.1902 0.1401 0.0783 Uiso 1.00 calc . . .
H(68C) H -0.2605 0.1803 0.0679 0.0783 Uiso 1.00 calc . . .
H(69A) H -0.1493 0.1056 0.0411 0.0807 Uiso 1.00 calc . . .
H(69B) H -0.0967 0.1176 0.1169 0.0807 Uiso 1.00 calc . . .
H(69C) H -0.0514 0.1248 0.0565 0.0807 Uiso 1.00 calc . . .
H(72A) H 0.6577 -0.0237 0.8750 0.1089 Uiso 1.00 calc . . .
H(72B) H 0.6677 0.0243 0.8231 0.1089 Uiso 1.00 calc . . .
H(72C) H 0.5746 0.0033 0.8257 0.1089 Uiso 1.00 calc . . .
H(74A) H 0.8756 0.1472 0.6008 0.1412 Uiso 1.00 calc . . .
H(74B) H 0.7801 0.1341 0.6052 0.1412 Uiso 1.00 calc . . .
H(74C) H 0.8036 0.1325 0.5340 0.1412 Uiso 1.00 calc . . .
H(76A) H 0.6121 0.2860 0.6604 0.1073 Uiso 1.00 calc . . .
H(76B) H 0.5706 0.2581 0.7156 0.1073 Uiso 1.00 calc . . .
H(76C) H 0.5234 0.2530 0.6373 0.1073 Uiso 1.00 calc . . .

loop_
_atom_site_aniso_label
_atom_site_aniso_U_11
_atom_site_aniso_U_22
_atom_site_aniso_U_33
_atom_site_aniso_U_12
_atom_site_aniso_U_13
_atom_site_aniso_U_23
Pd(1) 0.0450(3) 0.0568(4) 0.0404(3) -0.0035(3) 0.0124(2) 0.0004(3)
Co(1) 0.0543(6) 0.0524(6) 0.0318(5) 0.0009(5) 0.0084(4) 0.0007(5)
O(1) 0.044(3) 0.065(3) 0.047(3) -0.002(2) 0.007(2) 0.005(3)
O(2) 0.056(3) 0.065(4) 0.056(3) -0.006(3) 0.012(2) 0.005(3)
O(3) 0.21(1) 0.37(2) 0.20(1) -0.11(1) 0.057(10) -0.07(1)
N(11) 0.052(4) 0.055(4) 0.033(3) 0.009(3) 0.005(3) 0.004(3)
N(12) 0.052(3) 0.036(3) 0.039(3) 0.001(3) 0.015(3) 0.005(3)
N(21) 0.057(4) 0.046(4) 0.040(3) -0.003(3) 0.017(3) 0.003(3)
N(22) 0.054(4) 0.042(4) 0.043(3) -0.005(3) 0.014(3) -0.006(3)
N(31) 0.060(4) 0.064(4) 0.030(3) -0.001(3) 0.016(3) -0.004(3)
N(32) 0.037(3) 0.064(4) 0.035(3) -0.001(3) 0.010(2) -0.003(3)
N(41) 0.039(3) 0.062(4) 0.046(3) 0.002(3) 0.014(3) 0.005(3)
N(42) 0.048(3) 0.050(4) 0.047(3) 0.004(3) 0.018(3) 0.000(3)
N(51) 0.037(3) 0.078(5) 0.039(3) -0.007(3) 0.014(3) 0.003(3)
N(52) 0.038(3) 0.067(5) 0.050(3) 0.003(3) 0.023(3) 0.004(3)
N(61) 0.059(4) 0.083(5) 0.058(4) -0.019(3) 0.026(3) -0.030(4)
N(62) 0.045(3) 0.075(5) 0.045(3) 0.000(3) 0.024(3) -0.008(3)
C(11) 0.042(4) 0.070(5) 0.045(4) -0.007(4) 0.014(3) -0.004(4)
C(12) 0.056(5) 0.052(5) 0.069(5) -0.003(4) 0.019(4) -0.001(4)
C(13) 0.060(5) 0.042(4) 0.044(4) 0.007(3) 0.017(3) 0.001(3)
C(14) 0.068(6) 0.079(7) 0.057(5) -0.004(5) 0.019(4) -0.004(5)
C(15) 0.068(6) 0.072(6) 0.090(7) 0.020(5) 0.022(5) 0.013(5)
C(16) 0.069(6) 0.101(9) 0.112(8) -0.006(6) 0.007(6) -0.012(7)
C(17) 0.071(5) 0.062(6) 0.053(5) 0.011(4) 0.021(4) 0.017(4)
C(18) 0.068(6) 0.097(8) 0.082(7) 0.012(5) 0.014(5) 0.010(6)
C(19) 0.105(7) 0.085(7) 0.067(6) 0.001(6) 0.026(5) 0.025(5)
C(21) 0.070(5) 0.059(5) 0.041(4) -0.008(4) 0.015(4) -0.003(4)
C(22) 0.073(5) 0.067(6) 0.041(4) -0.012(4) 0.018(4) -0.009(4)
C(23) 0.046(4) 0.064(6) 0.039(4) -0.007(3) 0.013(3) -0.012(4)
C(24) 0.090(6) 0.054(5) 0.036(4) -0.004(4) 0.017(4) -0.002(4)
C(25) 0.099(7) 0.089(7) 0.068(6) 0.012(6) 0.009(5) 0.000(5)
C(26) 0.103(8) 0.097(8) 0.100(8) -0.007(6) 0.014(6) 0.032(7)
C(27) 0.040(4) 0.075(6) 0.055(4) -0.012(4) 0.005(3) -0.006(4)
C(28) 0.080(7) 0.101(8) 0.117(9) -0.030(6) -0.022(6) 0.012(7)
C(29) 0.058(5) 0.133(9) 0.060(6) 0.014(5) 0.001(4) 0.009(6)
C(31) 0.062(5) 0.058(5) 0.055(5) -0.003(4) 0.013(4) 0.003(4)
C(32) 0.068(5) 0.059(5) 0.066(5) -0.003(4) 0.032(4) -0.009(4)
C(33) 0.049(4) 0.060(5) 0.052(5) 0.002(4) 0.022(4) -0.001(4)
C(34) 0.085(6) 0.091(7) 0.038(4) -0.004(5) 0.034(4) -0.009(4)
C(35) 0.152(10) 0.101(8) 0.054(6) -0.013(7) 0.034(6) -0.013(6)
C(36) 0.096(7) 0.100(8) 0.052(5) 0.012(6) 0.022(5) 0.018(5)
C(37) 0.054(5) 0.082(6) 0.058(5) 0.000(4) 0.023(4) -0.001(5)
C(38) 0.14(1) 0.13(1) 0.13(1) 0.074(9) -0.011(8) -0.032(9)
C(39) 0.084(8) 0.16(1) 0.119(10) -0.002(7) 0.023(7) 0.005(9)
C(41) 0.044(4) 0.058(5) 0.041(4) -0.004(3) 0.018(3) -0.005(4)
C(42) 0.055(5) 0.062(5) 0.044(4) -0.009(4) 0.006(3) -0.010(4)
C(43) 0.036(4) 0.065(5) 0.035(4) -0.005(3) 0.011(3) 0.001(3)
C(44) 0.056(4) 0.061(5) 0.044(4) 0.004(4) 0.014(3) -0.003(4)
C(45) 0.086(7) 0.081(7) 0.093(7) 0.007(5) 0.022(5) 0.021(6)
C(46) 0.098(8) 0.125(9) 0.078(7) 0.031(7) 0.015(6) -0.016(7)
C(47) 0.044(4) 0.067(5) 0.049(4) 0.000(4) 0.009(3) 0.003(4)
C(48) 0.055(5) 0.094(7) 0.066(5) 0.005(4) 0.008(4) 0.020(5)
C(49) 0.053(5) 0.109(8) 0.080(6) -0.009(5) -0.002(4) 0.011(6)
C(51) 0.043(4) 0.066(5) 0.038(4) -0.009(4) 0.018(3) 0.001(4)
C(52) 0.056(5) 0.050(5) 0.085(6) 0.010(4) 0.035(4) 0.013(4)
C(53) 0.059(5) 0.064(6) 0.072(6) 0.018(4) 0.031(4) 0.015(4)
C(54) 0.047(4) 0.073(6) 0.050(4) -0.001(4) 0.019(3) 0.019(4)
C(55) 0.073(6) 0.119(9) 0.079(7) -0.026(6) 0.020(5) -0.002(6)
C(56) 0.058(5) 0.100(7) 0.053(5) 0.011(5) 0.026(4) 0.010(5)
C(57) 0.060(6) 0.083(7) 0.19(1) 0.026(5) 0.064(7) 0.065(8)
C(58) 0.26(2) 0.21(2) 0.28(2) 0.17(2) 0.18(2) 0.09(2)
C(59) 0.066(7) 0.12(1) 0.21(1) 0.016(6) 0.024(8) 0.08(1)
C(61) 0.065(5) 0.090(7) 0.059(5) -0.002(5) 0.026(4) -0.025(5)
C(62) 0.056(5) 0.081(6) 0.049(5) -0.011(4) 0.024(4) -0.015(4)
C(63) 0.042(4) 0.061(5) 0.051(4) 0.003(3) 0.014(3) -0.008(4)
C(64) 0.073(6) 0.14(1) 0.072(7) -0.024(6) 0.032(5) -0.045(7)
C(65) 0.20(1) 0.107(10) 0.064(7) -0.022(9) 0.004(8) -0.019(7)
C(66) 0.071(6) 0.124(9) 0.076(7) 0.026(6) -0.007(5) -0.020(6)
C(67) 0.060(5) 0.069(6) 0.046(4) -0.012(4) 0.017(4) 0.005(4)
C(68) 0.072(5) 0.100(7) 0.071(6) -0.011(5) 0.033(5) 0.009(5)
C(69) 0.090(7) 0.073(7) 0.079(6) -0.006(5) 0.021(5) -0.002(5)
B(1) 0.039(4) 0.061(6) 0.039(4) 0.004(4) 0.005(3) 0.002(4)
B(2) 0.049(5) 0.072(7) 0.041(5) -0.003(4) 0.011(4) 0.007(4)

loop_
_atom_type_symbol
_atom_type_description
_atom_type_scat_dispersion_real
_atom_type_scat_dispersion_imag
_atom_type_scat_source
C C 0.003 0.002
;International Tables for Crystallography
(1992, Vol. C, Tables 4.2.6.8 and 6.1.1.4)
;
H H 0.000 0.000
;International Tables for Crystallography
(1992, Vol. C, Table 6.1.1.4)
;
O O 0.011 0.006
;International Tables for Crystallography
(1992, Vol. C, Tables 4.2.6.8 and 6.1.1.4)
;
N N 0.006 0.003
;International Tables for Crystallography
(1992, Vol. C, Tables 4.2.6.8 and 6.1.1.4)
;
Pd Pd -0.999 1.007
;International Tables for Crystallography
(1992, Vol. C, Tables 4.2.6.8 and 6.1.1.4)
;
Co Co 0.349 0.972
;International Tables for Crystallography
(1992, Vol. C, Tables 4.2.6.8 and 6.1.1.4)
;
B B 0.001 0.001
;International Tables for Crystallography
(1992, Vol. C, Tables 4.2.6.8 and 6.1.1.4)
;

loop_
_geom_angle_atom_site_label_1
_geom_angle_atom_site_label_2
_geom_angle_atom_site_label_3
_geom_angle
_geom_angle_site_symmetry_1
_geom_angle_site_symmetry_2
_geom_angle_site_symmetry_3
_geom_angle_publ_flag
O(1) Pd(1) O(2) 79.9(2) . . . yes
O(1) Pd(1) N(41) 174.9(2) . . . yes
O(1) Pd(1) N(51) 96.8(2) . . . yes
O(2) Pd(1) N(41) 95.1(2) . . . yes
O(2) Pd(1) N(51) 176.6(2) . . . yes
N(41) Pd(1) N(51) 88.3(2) . . . yes
O(1) Co(1) O(2) 78.9(2) . . . yes
O(1) Co(1) N(11) 157.6(2) . . . yes
O(1) Co(1) N(21) 100.5(2) . . . yes
O(1) Co(1) N(31) 112.5(2) . . . yes
O(2) Co(1) N(11) 90.1(2) . . . yes
O(2) Co(1) N(21) 166.7(2) . . . yes
O(2) Co(1) N(31) 103.5(2) . . . yes
N(11) Co(1) N(21) 85.7(2) . . . yes
N(11) Co(1) N(31) 89.0(2) . . . yes
N(21) Co(1) N(31) 89.1(2) . . . yes
Pd(1) O(1) Co(1) 100.6(2) . . . yes
Pd(1) O(2) Co(1) 100.2(2) . . . yes
Co(1) N(11) N(12) 117.3(4) . . . yes
Co(1) N(11) C(11) 137.3(4) . . . yes
N(12) N(11) C(11) 105.1(5) . . . yes
N(11) N(12) C(13) 109.2(5) . . . yes
N(11) N(12) B(1) 119.2(5) . . . yes
C(13) N(12) B(1) 131.6(5) . . . yes
Co(1) N(21) N(22) 115.7(4) . . . yes
Co(1) N(21) C(21) 137.6(4) . . . yes
N(22) N(21) C(21) 106.5(5) . . . yes
N(21) N(22) C(23) 109.6(5) . . . yes
N(21) N(22) B(1) 120.2(5) . . . yes
C(23) N(22) B(1) 130.1(5) . . . yes
Co(1) N(31) N(32) 118.7(4) . . . yes
Co(1) N(31) C(31) 134.0(4) . . . yes
N(32) N(31) C(31) 107.2(6) . . . yes
N(31) N(32) C(33) 110.5(6) . . . yes
N(31) N(32) B(1) 118.6(5) . . . yes
C(33) N(32) B(1) 130.9(5) . . . yes
Pd(1) N(41) N(42) 120.4(4) . . . yes
Pd(1) N(41) C(41) 131.2(4) . . . yes
N(42) N(41) C(41) 107.5(5) . . . yes
N(41) N(42) C(43) 109.0(5) . . . yes
N(41) N(42) B(2) 120.6(5) . . . yes
C(43) N(42) B(2) 130.3(6) . . . yes
Pd(1) N(51) N(52) 120.3(5) . . . yes
Pd(1) N(51) C(51) 132.4(4) . . . yes
N(52) N(51) C(51) 107.2(6) . . . yes
N(51) N(52) C(53) 108.6(6) . . . yes
N(51) N(52) B(2) 121.2(6) . . . yes
C(53) N(52) B(2) 129.8(6) . . . yes
N(62) N(61) C(61) 105.5(6) . . . yes
N(61) N(62) C(63) 110.2(6) . . . yes
N(61) N(62) B(2) 121.1(6) . . . yes
C(63) N(62) B(2) 127.8(6) . . . yes
N(11) C(11) C(12) 111.2(6) . . . yes
N(11) C(11) C(14) 121.0(7) . . . yes
C(12) C(11) C(14) 127.5(7) . . . yes
C(11) C(12) C(13) 105.9(7) . . . yes
N(12) C(13) C(12) 108.7(6) . . . yes
N(12) C(13) C(17) 124.4(7) . . . yes
C(12) C(13) C(17) 126.9(7) . . . yes
C(11) C(14) C(15) 122.9(8) . . . yes
C(11) C(14) C(16) 113.5(7) . . . yes
C(15) C(14) C(16) 123.3(8) . . . yes
C(13) C(17) C(18) 110.2(6) . . . yes
C(13) C(17) C(19) 112.5(7) . . . yes
C(18) C(17) C(19) 107.2(7) . . . yes
N(21) C(21) C(22) 109.4(7) . . . yes
N(21) C(21) C(24) 121.6(6) . . . yes
C(22) C(21) C(24) 128.9(7) . . . yes
C(21) C(22) C(23) 106.6(7) . . . yes
N(22) C(23) C(22) 107.9(5) . . . yes
N(22) C(23) C(27) 122.8(7) . . . yes
C(22) C(23) C(27) 129.1(7) . . . yes
C(21) C(24) C(25) 112.0(6) . . . yes
C(21) C(24) C(26) 110.3(8) . . . yes
C(25) C(24) C(26) 109.5(7) . . . yes
C(23) C(27) C(28) 110.8(7) . . . yes
C(23) C(27) C(29) 112.1(6) . . . yes
C(28) C(27) C(29) 110.5(7) . . . yes
N(31) C(31) C(32) 109.5(7) . . . yes
N(31) C(31) C(34) 122.8(7) . . . yes
C(32) C(31) C(34) 127.7(8) . . . yes
C(31) C(32) C(33) 107.2(8) . . . yes
N(32) C(33) C(32) 105.6(6) . . . yes
N(32) C(33) C(37) 123.9(7) . . . yes
C(32) C(33) C(37) 130.5(8) . . . yes
C(31) C(34) C(35) 112.1(7) . . . yes
C(31) C(34) C(36) 110.4(7) . . . yes
C(35) C(34) C(36) 111.7(8) . . . yes
C(33) C(37) C(38) 112.5(7) . . . yes
C(33) C(37) C(39) 109.6(7) . . . yes
C(38) C(37) C(39) 111.6(8) . . . yes
N(41) C(41) C(42) 108.8(6) . . . yes
N(41) C(41) C(44) 122.8(5) . . . yes
C(42) C(41) C(44) 128.4(7) . . . yes
C(41) C(42) C(43) 105.7(6) . . . yes
N(42) C(43) C(42) 109.0(5) . . . yes
N(42) C(43) C(47) 123.3(7) . . . yes
C(42) C(43) C(47) 127.6(6) . . . yes
C(41) C(44) C(45) 110.0(7) . . . yes
C(41) C(44) C(46) 111.9(6) . . . yes
C(45) C(44) C(46) 108.9(7) . . . yes
C(43) C(47) C(48) 112.8(6) . . . yes
C(43) C(47) C(49) 111.0(6) . . . yes
C(48) C(47) C(49) 110.1(6) . . . yes
N(51) C(51) C(52) 110.2(6) . . . yes
N(51) C(51) C(54) 122.5(6) . . . yes
C(52) C(51) C(54) 127.3(7) . . . yes
C(51) C(52) C(53) 105.2(7) . . . yes
N(52) C(53) C(52) 108.8(6) . . . yes
N(52) C(53) C(57) 123.3(8) . . . yes
C(52) C(53) C(57) 127.9(8) . . . yes
C(51) C(54) C(55) 111.3(7) . . . yes
C(51) C(54) C(56) 110.4(5) . . . yes
C(55) C(54) C(56) 110.6(7) . . . yes
C(53) C(57) C(58) 110.4(10) . . . yes
C(53) C(57) C(59) 112.9(10) . . . yes
C(58) C(57) C(59) 109(1) . . . yes
N(61) C(61) C(62) 111.2(7) . . . yes
N(61) C(61) C(64) 117.4(8) . . . yes
C(62) C(61) C(64) 131.3(8) . . . yes
C(61) C(62) C(63) 105.8(7) . . . yes
N(62) C(63) C(62) 107.3(6) . . . yes
N(62) C(63) C(67) 123.9(6) . . . yes
C(62) C(63) C(67) 128.8(7) . . . yes
C(61) C(64) C(65) 109.0(7) . . . yes
C(61) C(64) C(66) 111.3(9) . . . yes
C(65) C(64) C(66) 110.2(9) . . . yes
C(63) C(67) C(68) 111.0(7) . . . yes
C(63) C(67) C(69) 111.5(6) . . . yes
C(68) C(67) C(69) 110.6(7) . . . yes
N(71) C(71) C(72) 168(1) . . . yes
N(72) C(73) C(74) 176(1) . . . yes
N(73) C(75) C(76) 178(1) . . . yes
N(74) C(77) C(78) 151(1) . . . yes
N(75) C(78) C(77) 148(2) . . . yes
N(12) B(1) N(22) 109.1(6) . . . yes
N(12) B(1) N(32) 109.7(5) . . . yes
N(22) B(1) N(32) 107.9(6) . . . yes
N(42) B(2) N(52) 108.1(7) . . . yes
N(42) B(2) N(62) 110.9(6) . . . yes
N(52) B(2) N(62) 108.8(6) . . . yes

loop_
_geom_bond_atom_site_label_1
_geom_bond_atom_site_label_2
_geom_bond_distance
_geom_bond_site_symmetry_1
_geom_bond_site_symmetry_2
_geom_bond_publ_flag
Pd(1) O(1) 2.020(4) . . yes
Pd(1) O(2) 2.009(5) . . yes
Pd(1) N(41) 1.989(5) . . yes
Pd(1) N(51) 2.011(6) . . yes
Co(1) O(1) 2.024(5) . . yes
Co(1) O(2) 2.046(4) . . yes
Co(1) N(11) 2.087(6) . . yes
Co(1) N(21) 2.114(5) . . yes
Co(1) N(31) 2.067(6) . . yes
N(11) N(12) 1.382(7) . . yes
N(11) C(11) 1.363(10) . . yes
N(12) C(13) 1.365(9) . . yes
N(12) B(1) 1.55(1) . . yes
N(21) N(22) 1.395(7) . . yes
N(21) C(21) 1.364(10) . . yes
N(22) C(23) 1.368(8) . . yes
N(22) B(1) 1.53(1) . . yes
N(31) N(32) 1.370(7) . . yes
N(31) C(31) 1.33(1) . . yes
N(32) C(33) 1.367(10) . . yes
N(32) B(1) 1.55(1) . . yes
N(41) N(42) 1.378(7) . . yes
N(41) C(41) 1.340(10) . . yes
N(42) C(43) 1.352(8) . . yes
N(42) B(2) 1.57(1) . . yes
N(51) N(52) 1.362(7) . . yes
N(51) C(51) 1.347(10) . . yes
N(52) C(53) 1.36(1) . . yes
N(52) B(2) 1.53(1) . . yes
N(61) N(62) 1.372(8) . . yes
N(61) C(61) 1.35(1) . . yes
N(62) C(63) 1.37(1) . . yes
N(62) B(2) 1.58(1) . . yes
N(71) C(71) 1.16(2) . . yes
N(72) C(73) 1.13(2) . . yes
N(73) C(75) 1.12(2) . . yes
C(11) C(12) 1.37(1) . . yes
C(11) C(14) 1.49(1) . . yes
C(12) C(13) 1.37(1) . . yes
C(13) C(17) 1.495(10) . . yes
C(14) C(15) 1.35(1) . . yes
C(14) C(16) 1.49(1) . . yes
C(17) C(18) 1.50(1) . . yes
C(17) C(19) 1.52(1) . . yes
C(21) C(22) 1.409(10) . . yes
C(21) C(24) 1.49(1) . . yes
C(22) C(23) 1.39(1) . . yes
C(23) C(27) 1.490(9) . . yes
C(24) C(25) 1.51(1) . . yes
C(24) C(26) 1.52(1) . . yes
C(27) C(28) 1.52(1) . . yes
C(27) C(29) 1.52(1) . . yes
C(31) C(32) 1.39(1) . . yes
C(31) C(34) 1.50(1) . . yes
C(32) C(33) 1.39(1) . . yes
C(33) C(37) 1.480(10) . . yes
C(34) C(35) 1.53(1) . . yes
C(34) C(36) 1.51(1) . . yes
C(37) C(38) 1.49(2) . . yes
C(37) C(39) 1.52(1) . . yes
C(41) C(42) 1.421(9) . . yes
C(41) C(44) 1.51(1) . . yes
C(42) C(43) 1.37(1) . . yes
C(43) C(47) 1.500(9) . . yes
C(44) C(45) 1.54(1) . . yes
C(44) C(46) 1.52(1) . . yes
C(47) C(48) 1.53(1) . . yes
C(47) C(49) 1.52(1) . . yes
C(51) C(52) 1.38(1) . . yes
C(51) C(54) 1.515(10) . . yes
C(52) C(53) 1.38(1) . . yes
C(53) C(57) 1.48(1) . . yes
C(54) C(55) 1.51(1) . . yes
C(54) C(56) 1.50(1) . . yes
C(57) C(58) 1.47(2) . . yes
C(57) C(59) 1.49(2) . . yes
C(61) C(62) 1.38(1) . . yes
C(61) C(64) 1.53(1) . . yes
C(62) C(63) 1.38(1) . . yes
C(63) C(67) 1.499(10) . . yes
C(64) C(65) 1.57(2) . . yes
C(64) C(66) 1.56(1) . . yes
C(67) C(68) 1.52(1) . . yes
C(67) C(69) 1.54(1) . . yes
C(71) C(72) 1.42(2) . . yes
C(73) C(74) 1.45(2) . . yes
C(75) C(76) 1.42(2) . . yes
N(74) C(77) 1.56(3) . . yes
N(75) C(78) 1.34(4) . . yes
C(77) C(78) 1.27(3) . . yes

loop_
_geom_contact_atom_site_label_1
_geom_contact_atom_site_label_2
_geom_contact_distance
_geom_contact_site_symmetry_1
_geom_contact_site_symmetry_2
_geom_contact_publ_flag
N(11) C(72) 3.58(1) . 3_656 ?
N(12) C(72) 3.57(1) . 3_656 ?
N(21) C(76) 3.54(1) . 4_554 ?
N(21) C(56) 3.56(1) . 4_555 ?
N(31) C(72) 3.42(1) . 3_656 ?
N(31) C(76) 3.52(1) . 4_554 ?
N(32) C(72) 3.53(1) . 3_656 ?
N(32) C(76) 3.58(1) . 4_554 ?
C(18) C(26) 3.45(1) . 2_645 ?
C(27) N(75) 3.38(3) . 2_645 ?
C(29) N(75) 3.54(4) . 2_645 ?
C(31) C(72) 3.57(1) . 3_656 ?
C(39) N(75) 3.47(3) . 2_645 ?
C(49) C(71) 3.54(2) . 1_454 ?
C(73) N(75) 3.35(3) . 2_645 ?
C(74) N(75) 3.27(3) . 2_645 ?
Pd(1) N(42) 2.938(5) . . ?
Pd(1) N(52) 2.944(5) . . ?
Pd(1) Co(1) 3.112(1) . . ?
Pd(1) N(61) 3.300(7) . . ?
Co(1) N(32) 2.978(5) . . ?
Co(1) N(12) 2.986(5) . . ?
Co(1) N(22) 2.996(5) . . ?
O(1) O(2) 2.586(7) . . ?
O(1) N(51) 3.015(6) . . ?
O(1) O(3) 3.06(2) . . ?
O(1) N(21) 3.183(7) . . ?
O(1) N(31) 3.401(7) . . ?
O(2) N(11) 2.925(7) . . ?
O(2) N(41) 2.950(7) . . ?
O(2) N(31) 3.230(7) . . ?
O(3) N(61) 2.74(2) . . ?
O(3) N(51) 3.08(2) . . ?
O(3) N(52) 3.46(1) . . ?
N(11) N(21) 2.858(8) . . ?
N(11) N(31) 2.911(9) . . ?
N(11) N(22) 3.000(8) . . ?
N(11) N(32) 3.076(8) . . ?
N(12) N(22) 2.508(8) . . ?
N(12) N(32) 2.532(9) . . ?
N(12) N(31) 3.010(8) . . ?
N(12) N(21) 3.032(8) . . ?
N(21) N(31) 2.932(8) . . ?
N(21) N(32) 3.052(8) . . ?
N(22) N(31) 3.023(8) . . ?
N(41) N(51) 2.786(9) . . ?
N(41) N(52) 3.019(9) . . ?
N(42) N(52) 2.504(8) . . ?
N(42) N(51) 2.926(8) . . ?
N(51) N(61) 3.138(10) . . ?
N(52) N(61) 2.792(9) . . ?

loop_
_geom_torsion_atom_site_label_1
_geom_torsion_atom_site_label_2
_geom_torsion_atom_site_label_3
_geom_torsion_atom_site_label_4
_geom_torsion
_geom_torsion_site_symmetry_1
_geom_torsion_site_symmetry_2
_geom_torsion_site_symmetry_3
_geom_torsion_site_symmetry_4
_geom_torsion_publ_flag
? ? ? ? ? ? ? ? ? ?
